data_7150237
loop_
_publ_author_name
'Ilioudis, Christos A.'
'Steed, Jonathan W.'

_publ_section_title
;
 Polyaza metacyclophanes as ditopic anion receptors.
;
_journal_issue 16
_journal_name_full 'Organic &amp; biomolecular chemistry'
_journal_page_first 2935
_journal_page_last 2945
_journal_paper_doi 10.1039/b506828b
_journal_volume 3
_journal_year 2005
_chemical_formula_sum 'C16 H38 Br5 N5 O2'
_chemical_formula_weight 732.03
_chemical_name_systematic
;
?
;
_space_group_IT_number 2
_symmetry_cell_setting triclinic
_symmetry_space_group_name_Hall '-P 1'
_symmetry_space_group_name_H-M 'P -1'
_atom_sites_solution_hydrogens geom
_atom_sites_solution_primary direct
_atom_sites_solution_secondary difmap
_audit_creation_method SHELXL-97
_cell_angle_alpha 82.7077(64)
_cell_angle_beta 81.8566(54)
_cell_angle_gamma 69.5010(58)
_cell_formula_units_Z 2
_cell_length_a 8.4897(9)
_cell_length_b 11.1914(11)
_cell_length_c 14.9026(10)
_cell_measurement_temperature 120(2)
_cell_volume 1308.3(2)
_computing_cell_refinement 'DENZO SMN'
_computing_data_collection 'NONIUS COLLECT'
_computing_data_reduction 'DENZO SMN'
_computing_structure_refinement 'SHELXL-97 (Sheldrick, 1997)'
_computing_structure_solution 'SHELXS-97 (Sheldrick, 1990)'
_diffrn_ambient_temperature 120(2)
_diffrn_measured_fraction_theta_full 0.938
_diffrn_measured_fraction_theta_max 0.938
_diffrn_measurement_device_type 'KAPPA CCD'
_diffrn_measurement_method scalepack
_diffrn_radiation_monochromator graphite
_diffrn_radiation_source 'fine-focus sealed tube'
_diffrn_radiation_type MoK\a
_diffrn_radiation_wavelength 0.71073
_diffrn_reflns_av_R_equivalents 0.1127
_diffrn_reflns_av_sigmaI/netI 0.1375
_diffrn_reflns_limit_h_max 9
_diffrn_reflns_limit_h_min -11
_diffrn_reflns_limit_k_max 12
_diffrn_reflns_limit_k_min -14
_diffrn_reflns_limit_l_max 19
_diffrn_reflns_limit_l_min -17
_diffrn_reflns_number 9218
_diffrn_reflns_theta_full 28.00
_diffrn_reflns_theta_max 28.00
_diffrn_reflns_theta_min 2.77
_diffrn_standards_decay_% 0
_exptl_absorpt_coefficient_mu 7.700
_exptl_absorpt_correction_type scalepack
_exptl_crystal_colour colourless
_exptl_crystal_density_diffrn 1.848
_exptl_crystal_density_method 'not measured'
_exptl_crystal_description block
_exptl_crystal_F_000 712
_exptl_crystal_size_max 0.6
_exptl_crystal_size_mid 0.4
_exptl_crystal_size_min 0.3
_refine_diff_density_max 1.188
_refine_diff_density_min -1.484
_refine_diff_density_rms 0.217
_refine_ls_extinction_coef 0.0025(5)
_refine_ls_extinction_expression Fc^*^=kFc[1+0.001xFc^2^\l^3^/sin(2\q)]^-1/4^
_refine_ls_extinction_method SHELXL
_refine_ls_goodness_of_fit_ref 1.078
_refine_ls_hydrogen_treatment mixed
_refine_ls_matrix_type full
_refine_ls_number_parameters 254
_refine_ls_number_reflns 5930
_refine_ls_number_restraints 0
_refine_ls_restrained_S_all 1.078
_refine_ls_R_factor_all 0.0987
_refine_ls_R_factor_gt 0.0707
_refine_ls_shift/su_max 0.001
_refine_ls_shift/su_mean 0.000
_refine_ls_structure_factor_coef Fsqd
_refine_ls_weighting_details 'calc w=1/[\s^2^(Fo^2^)+(0.0335P)^2^+5.7630P] where P=(Fo^2^+2Fc^2^)/3'
_refine_ls_weighting_scheme calc
_refine_ls_wR_factor_gt 0.1473
_refine_ls_wR_factor_ref 0.1597
_reflns_number_gt 4573
_reflns_number_total 5930
_reflns_threshold_expression >2sigma(I)
_cod_data_source_file b506828b.txt
_cod_data_source_block c:\structs\chris\a6br\a6br
_cod_depositor_comments
;
The following automatic conversions were performed:
'_symmetry_cell_setting' value 'Triclinic' changed to 'triclinic'
according to '/home/saulius/struct/CIF-dictionaries/cif_core.dic'
dictionary named 'cif_core.dic' version 2.4.1 from 2010-06-29.

Automatic conversion script
Id: cif_fix_enum 1527 2010-12-29 10:47:43Z saulius 
;
_cod_original_cell_volume 1308.3(5)
_cod_original_sg_symbol_H-M P-1
_cod_database_code 7150237

loop_
_symmetry_equiv_pos_as_xyz
'x, y, z'
'-x, -y, -z'

loop_
_atom_site_label
_atom_site_type_symbol
_atom_site_fract_x
_atom_site_fract_y
_atom_site_fract_z
_atom_site_U_iso_or_equiv
_atom_site_adp_type
_atom_site_occupancy
_atom_site_symmetry_multiplicity
_atom_site_calc_flag
_atom_site_refinement_flags
_atom_site_disorder_assembly
_atom_site_disorder_group
Br3 Br 0.40206(9) 0.82187(7) 0.48762(5) 0.0190(2) Uani 1 1 d . . .
Br2 Br 0.94112(9) 0.73528(8) 0.81658(5) 0.0210(2) Uani 1 1 d . . .
Br1 Br 0.71720(9) 0.53129(7) 0.60733(5) 0.0187(2) Uani 1 1 d . . .
Br5 Br 1.07733(9) 0.03070(7) 0.70175(5) 0.0225(2) Uani 1 1 d . . .
N5 N 0.9326(7) 0.3224(6) 0.7563(4) 0.0188(13) Uani 1 1 d . . .
H5A H 0.9707 0.2436 0.7332 0.023 Uiso 1 1 calc R . .
H5B H 0.8467 0.3755 0.7235 0.023 Uiso 1 1 calc R . .
N2 N 0.6958(7) 0.9374(6) 0.6653(4) 0.0178(13) Uani 1 1 d . . .
H2A H 0.6967 1.0190 0.6479 0.021 Uiso 1 1 calc R . .
H2B H 0.7598 0.9054 0.7135 0.021 Uiso 1 1 calc R . .
N4 N 1.3038(7) 0.4073(6) 0.6268(4) 0.0207(13) Uani 1 1 d . . .
H4A H 1.3893 0.3573 0.6608 0.025 Uiso 1 1 calc R . .
H4B H 1.3448 0.3986 0.5665 0.025 Uiso 1 1 calc R . .
N3 N 1.0866(7) 0.7660(6) 0.6062(4) 0.0168(13) Uani 1 1 d . . .
H3A H 1.1849 0.7840 0.5887 0.020 Uiso 1 1 calc R . .
H3B H 1.0580 0.7774 0.6672 0.020 Uiso 1 1 calc R . .
N1 N 0.3794(7) 0.8369(6) 0.8208(4) 0.0178(13) Uani 1 1 d . . .
H1A H 0.2772 0.8854 0.8001 0.021 Uiso 1 1 calc R . .
H1B H 0.4033 0.8832 0.8606 0.021 Uiso 1 1 calc R . .
C8 C 0.5133(9) 0.8144(7) 0.7419(5) 0.0205(15) Uani 1 1 d . . .
H8A H 0.4886 0.7654 0.6981 0.025 Uiso 1 1 calc R . .
H8B H 0.6245 0.7636 0.7633 0.025 Uiso 1 1 calc R . .
C10 C 0.7727(9) 0.8560(8) 0.5882(5) 0.0188(15) Uani 1 1 d . . .
H10A H 0.6996 0.8865 0.5380 0.023 Uiso 1 1 calc R . .
H10B H 0.7798 0.7666 0.6083 0.023 Uiso 1 1 calc R . .
C1 C 0.7303(9) 0.5718(8) 1.0144(5) 0.0219(16) Uani 1 1 d . . .
H1 H 0.7684 0.5914 1.0658 0.026 Uiso 1 1 calc R . .
C2 C 0.8250(9) 0.4601(7) 0.9722(5) 0.0165(14) Uani 1 1 d . . .
H2 H 0.9256 0.4031 0.9954 0.020 Uiso 1 1 calc R . .
C14 C 1.1605(9) 0.3550(8) 0.6467(5) 0.0209(16) Uani 1 1 d . . .
H14A H 1.2046 0.2622 0.6384 0.025 Uiso 1 1 calc R . .
H14B H 1.0765 0.3974 0.6027 0.025 Uiso 1 1 calc R . .
C11 C 0.9482(9) 0.8595(7) 0.5539(5) 0.0188(15) Uani 1 1 d . . .
H11A H 0.9729 0.8410 0.4891 0.023 Uiso 1 1 calc R . .
H11B H 0.9491 0.9471 0.5570 0.023 Uiso 1 1 calc R . .
C9 C 0.5188(9) 0.9424(7) 0.6952(5) 0.0191(15) Uani 1 1 d . . .
H9A H 0.4537 0.9650 0.6417 0.023 Uiso 1 1 calc R . .
H9B H 0.4649 1.0099 0.7378 0.023 Uiso 1 1 calc R . .
C12 C 1.1182(9) 0.6313(8) 0.5926(5) 0.0213(16) Uani 1 1 d . . .
H12A H 1.1457 0.6184 0.5270 0.026 Uiso 1 1 calc R . .
H12B H 1.0151 0.6095 0.6143 0.026 Uiso 1 1 calc R . .
C6 C 0.5816(10) 0.6541(8) 0.9821(5) 0.0203(16) Uani 1 1 d . . .
H6 H 0.5166 0.7279 1.0128 0.024 Uiso 1 1 calc R . .
C16 C 0.8630(9) 0.3081(8) 0.8541(5) 0.0209(16) Uani 1 1 d . . .
H16A H 0.9575 0.2581 0.8903 0.025 Uiso 1 1 calc R . .
H16B H 0.7852 0.2587 0.8585 0.025 Uiso 1 1 calc R . .
C7 C 0.3635(8) 0.7159(7) 0.8713(5) 0.0150(14) Uani 1 1 d . . .
H7A H 0.2763 0.7380 0.9239 0.018 Uiso 1 1 calc R . .
H7B H 0.3256 0.6702 0.8306 0.018 Uiso 1 1 calc R . .
C15 C 1.0730(9) 0.3751(7) 0.7435(5) 0.0202(16) Uani 1 1 d . . .
H15A H 1.1549 0.3309 0.7883 0.024 Uiso 1 1 calc R . .
H15B H 1.0282 0.4676 0.7528 0.024 Uiso 1 1 calc R . .
C3 C 0.7698(9) 0.4332(7) 0.8953(5) 0.0174(15) Uani 1 1 d . . .
C13 C 1.2645(9) 0.5436(7) 0.6445(5) 0.0188(15) Uani 1 1 d . . .
H13A H 1.3658 0.5688 0.6253 0.023 Uiso 1 1 calc R . .
H13B H 1.2343 0.5530 0.7105 0.023 Uiso 1 1 calc R . .
C4 C 0.6209(9) 0.5164(7) 0.8635(5) 0.0182(15) Uani 1 1 d . . .
H4 H 0.5819 0.4961 0.8126 0.022 Uiso 1 1 calc R . .
C5 C 0.5265(8) 0.6293(7) 0.9043(5) 0.0162(14) Uani 1 1 d . . .
Br4 Br 0.48066(10) 0.77272(8) 0.21428(5) 0.0247(2) Uani 1 1 d . . .
O1 O 0.4039(8) 1.0187(7) 0.9292(4) 0.0370(15) Uani 1 1 d . . .
O2 O 0.9219(8) 0.9130(7) 0.9883(5) 0.0451(17) Uani 1 1 d . . .

loop_
_atom_site_aniso_label
_atom_site_aniso_U_11
_atom_site_aniso_U_22
_atom_site_aniso_U_33
_atom_site_aniso_U_23
_atom_site_aniso_U_13
_atom_site_aniso_U_12
Br3 0.0128(3) 0.0182(4) 0.0229(4) 0.0011(3) -0.0006(3) -0.0027(3)
Br2 0.0174(4) 0.0263(4) 0.0187(4) 0.0008(3) -0.0036(3) -0.0068(3)
Br1 0.0131(3) 0.0202(4) 0.0212(4) -0.0020(3) -0.0043(3) -0.0028(3)
Br5 0.0172(4) 0.0160(4) 0.0335(4) -0.0047(3) -0.0085(3) -0.0013(3)
N5 0.010(3) 0.018(3) 0.029(3) -0.003(3) -0.008(2) -0.003(3)
N2 0.016(3) 0.015(3) 0.022(3) -0.002(2) 0.000(2) -0.005(3)
N4 0.013(3) 0.019(4) 0.027(3) -0.002(3) -0.001(2) -0.002(3)
N3 0.013(3) 0.020(3) 0.021(3) -0.007(2) -0.001(2) -0.008(3)
N1 0.009(3) 0.022(4) 0.021(3) -0.004(3) -0.005(2) -0.001(3)
C8 0.012(3) 0.019(4) 0.026(4) -0.001(3) -0.001(3) 0.000(3)
C10 0.017(4) 0.022(4) 0.018(3) -0.002(3) -0.004(3) -0.006(3)
C1 0.014(4) 0.032(5) 0.019(4) -0.003(3) -0.007(3) -0.005(3)
C2 0.010(3) 0.015(4) 0.022(3) 0.007(3) -0.005(3) -0.003(3)
C14 0.016(4) 0.021(4) 0.028(4) 0.000(3) -0.001(3) -0.010(3)
C11 0.014(3) 0.018(4) 0.022(4) 0.002(3) -0.007(3) -0.003(3)
C9 0.014(3) 0.017(4) 0.024(4) 0.002(3) 0.000(3) -0.003(3)
C12 0.013(4) 0.024(4) 0.025(4) -0.002(3) -0.004(3) -0.003(3)
C6 0.023(4) 0.021(4) 0.019(3) -0.004(3) 0.002(3) -0.011(3)
C16 0.012(3) 0.021(4) 0.028(4) 0.001(3) -0.004(3) -0.002(3)
C7 0.008(3) 0.014(4) 0.019(3) 0.003(3) -0.004(3) 0.001(3)
C15 0.016(4) 0.017(4) 0.030(4) -0.003(3) -0.001(3) -0.008(3)
C3 0.015(3) 0.018(4) 0.022(4) 0.000(3) -0.002(3) -0.008(3)
C13 0.011(3) 0.023(4) 0.022(4) -0.004(3) -0.003(3) -0.005(3)
C4 0.010(3) 0.020(4) 0.025(4) -0.002(3) -0.001(3) -0.007(3)
C5 0.008(3) 0.013(4) 0.026(4) 0.005(3) -0.004(3) -0.002(3)
Br4 0.0223(4) 0.0251(5) 0.0272(4) -0.0020(3) -0.0095(3) -0.0062(4)
O1 0.046(4) 0.045(4) 0.028(3) -0.006(3) -0.007(3) -0.023(3)
O2 0.041(4) 0.042(4) 0.050(4) -0.016(3) -0.014(3) -0.003(3)

loop_
_atom_type_symbol
_atom_type_description
_atom_type_scat_dispersion_real
_atom_type_scat_dispersion_imag
_atom_type_scat_source
C C 0.0033 0.0016 'International Tables Vol C Tables 4.2.6.8 and 6.1.1.4'
H H 0.0000 0.0000 'International Tables Vol C Tables 4.2.6.8 and 6.1.1.4'
N N 0.0061 0.0033 'International Tables Vol C Tables 4.2.6.8 and 6.1.1.4'
Br Br -0.2901 2.4595 'International Tables Vol C Tables 4.2.6.8 and 6.1.1.4'
O O 0.0106 0.0060 'International Tables Vol C Tables 4.2.6.8 and 6.1.1.4'

loop_
_geom_angle_atom_site_label_1
_geom_angle_atom_site_label_2
_geom_angle_atom_site_label_3
_geom_angle
_geom_angle_site_symmetry_1
_geom_angle_site_symmetry_3
_geom_angle_publ_flag
C15 N5 C16 113.5(5) . . ?
C10 N2 C9 111.9(5) . . ?
C13 N4 C14 116.8(6) . . ?
C12 N3 C11 113.7(5) . . ?
C8 N1 C7 113.7(6) . . ?
N1 C8 C9 109.6(6) . . ?
N2 C10 C11 111.4(6) . . ?
C6 C1 C2 120.7(6) . . ?
C1 C2 C3 119.3(7) . . ?
N4 C14 C15 112.4(6) . . ?
N3 C11 C10 114.0(6) . . ?
N2 C9 C8 111.3(6) . . ?
N3 C12 C13 110.3(6) . . ?
C1 C6 C5 120.5(7) . . ?
N5 C16 C3 114.1(6) . . ?
C5 C7 N1 112.1(5) . . ?
N5 C15 C14 108.5(6) . . ?
C4 C3 C2 119.5(7) . . ?
C4 C3 C16 120.7(6) . . ?
C2 C3 C16 119.5(7) . . ?
N4 C13 C12 110.6(6) . . ?
C3 C4 C5 121.8(6) . . ?
C4 C5 C6 118.2(7) . . ?
C4 C5 C7 121.2(6) . . ?
C6 C5 C7 120.4(7) . . ?

loop_
_geom_bond_atom_site_label_1
_geom_bond_atom_site_label_2
_geom_bond_distance
_geom_bond_site_symmetry_2
_geom_bond_publ_flag
N5 C15 1.485(9) . ?
N5 C16 1.505(9) . ?
N2 C10 1.488(9) . ?
N2 C9 1.489(9) . ?
N4 C13 1.492(10) . ?
N4 C14 1.505(9) . ?
N3 C12 1.472(10) . ?
N3 C11 1.508(9) . ?
N1 C8 1.495(9) . ?
N1 C7 1.503(9) . ?
C8 C9 1.524(11) . ?
C10 C11 1.518(10) . ?
C1 C6 1.385(10) . ?
C1 C2 1.399(10) . ?
C2 C3 1.401(10) . ?
C14 C15 1.531(10) . ?
C12 C13 1.526(10) . ?
C6 C5 1.402(10) . ?
C16 C3 1.506(10) . ?
C7 C5 1.493(9) . ?
C3 C4 1.386(10) . ?
C4 C5 1.399(10) . ?

loop_
_geom_hbond_atom_site_label_D
_geom_hbond_atom_site_label_H
_geom_hbond_atom_site_label_A
_geom_hbond_distance_DH
_geom_hbond_distance_HA
_geom_hbond_distance_DA
_geom_hbond_angle_DHA
_geom_hbond_site_symmetry_A
N5 H5A Br5 0.92 2.32 3.226(6) 169.6 .
N5 H5B Br1 0.92 2.38 3.252(7) 157.5 .
N2 H2A Br3 0.92 2.54 3.249(7) 133.7 2_676
N2 H2A Br4 0.92 3.13 3.647(6) 117.5 2_676
N2 H2B Br2 0.92 2.50 3.357(7) 155.9 .
N4 H4A Br4 0.92 2.36 3.233(7) 158.5 2_766
N4 H4B Br1 0.92 2.68 3.486(6) 146.7 2_766
N4 H4B Br3 0.92 2.77 3.338(6) 121.2 2_766
N3 H3A Br3 0.92 2.33 3.199(6) 156.5 1_655
N3 H3B Br2 0.92 2.37 3.225(6) 155.2 .
N1 H1A Br5 0.92 2.42 3.294(6) 159.4 1_465
N1 H1B O1 0.92 1.94 2.832(8) 164.1 .

loop_
_geom_torsion_atom_site_label_1
_geom_torsion_atom_site_label_2
_geom_torsion_atom_site_label_3
_geom_torsion_atom_site_label_4
_geom_torsion
_geom_torsion_site_symmetry_1
_geom_torsion_site_symmetry_2
_geom_torsion_site_symmetry_3
_geom_torsion_site_symmetry_4
_geom_torsion_publ_flag
C7 N1 C8 C9 179.7(6) . . . . ?
C9 N2 C10 C11 175.8(6) . . . . ?
C6 C1 C2 C3 1.3(11) . . . . ?
C13 N4 C14 C15 -53.1(9) . . . . ?
C12 N3 C11 C10 69.0(7) . . . . ?
N2 C10 C11 N3 84.6(8) . . . . ?
C10 N2 C9 C8 70.0(8) . . . . ?
N1 C8 C9 N2 141.1(6) . . . . ?
C11 N3 C12 C13 177.6(5) . . . . ?
C2 C1 C6 C5 -2.3(11) . . . . ?
C15 N5 C16 C3 68.5(8) . . . . ?
C8 N1 C7 C5 56.5(7) . . . . ?
C16 N5 C15 C14 166.4(6) . . . . ?
N4 C14 C15 N5 179.2(6) . . . . ?
C1 C2 C3 C4 -1.2(10) . . . . ?
C1 C2 C3 C16 -175.0(6) . . . . ?
N5 C16 C3 C4 65.1(8) . . . . ?
N5 C16 C3 C2 -121.2(7) . . . . ?
C14 N4 C13 C12 -55.6(8) . . . . ?
N3 C12 C13 N4 -176.8(5) . . . . ?
C2 C3 C4 C5 2.2(10) . . . . ?
C16 C3 C4 C5 176.0(7) . . . . ?
C3 C4 C5 C6 -3.2(10) . . . . ?
C3 C4 C5 C7 -177.9(6) . . . . ?
C1 C6 C5 C4 3.3(10) . . . . ?
C1 C6 C5 C7 178.0(6) . . . . ?
N1 C7 C5 C4 -107.4(7) . . . . ?
N1 C7 C5 C6 78.1(8) . . . . ?

loop_
_cod_related_entry_id
_cod_related_entry_database
_cod_related_entry_code
1 ChemSpider 30653340
